data_1563840
loop_
_publ_author_name
'Dolai, Malay'
'Saha, Urmila'
'Suresh Kumar, Gopinatha'
'Zangrando, Ennio'
'Ali, Mahammad'

_publ_section_title
;
 Synthesis, structure and DNA binding studies of oxime based
 [Mn3(&#x00B5;3-O)]7+ complex
;
_journal_name_full 'Inorganica Chimica Acta'
_journal_page_first 211
_journal_page_last 217
_journal_paper_doi 10.1016/j.ica.2018.07.050
_journal_volume 483
_journal_year 2018
_chemical_formula_moiety 'C21 H20 Br3 Mn3 N3.50 O13.50, 0.5(H2 O)'
_chemical_formula_sum 'C21 H20 Br3 Mn3 N3.5 O14'
_chemical_formula_weight 949.95
_space_group_crystal_system triclinic
_space_group_IT_number 2
_space_group_name_Hall '-P 1'
_space_group_name_H-M_alt 'P -1'
_atom_sites_solution_hydrogens mixed
_audit_creation_method SHELXL-2014/7
_cell_angle_alpha 74.333(6)
_cell_angle_beta 87.808(6)
_cell_angle_gamma 80.618(6)
_cell_formula_units_Z 2
_cell_length_a 8.2333(6)
_cell_length_b 13.8748(10)
_cell_length_c 15.4854(12)
_cell_measurement_reflns_used 1287
_cell_measurement_temperature 273(2)
_cell_measurement_theta_max 21.50
_cell_measurement_theta_min 1.98
_cell_volume 1680.4(2)
_computing_cell_refinement 'BRUKER SMART'
_computing_data_collection 'BRUKER SMART'
_computing_data_reduction 'BRUKER SAINT'
_computing_structure_refinement 'SHELXL-2014/7 (Sheldrick, 2014)'
_computing_structure_solution 'SHELX97 (Sheldrick, 2008)'
_diffrn_ambient_temperature 273(2)
_diffrn_measured_fraction_theta_full 0.995
_diffrn_measured_fraction_theta_max 0.995
_diffrn_measurement_device_type 'Bruker SMART APEX-II CCD'
_diffrn_measurement_method 'OMEGA-PHI SCAN'
_diffrn_radiation_monochromator graphite
_diffrn_radiation_source 'fine-focus sealed tube'
_diffrn_radiation_type MoK\a
_diffrn_radiation_wavelength 0.71073
_diffrn_reflns_av_R_equivalents 0.1441
_diffrn_reflns_av_unetI/netI 0.2012
_diffrn_reflns_Laue_measured_fraction_full 0.995
_diffrn_reflns_Laue_measured_fraction_max 0.995
_diffrn_reflns_limit_h_max 9
_diffrn_reflns_limit_h_min -9
_diffrn_reflns_limit_k_max 15
_diffrn_reflns_limit_k_min -15
_diffrn_reflns_limit_l_max 17
_diffrn_reflns_limit_l_min -16
_diffrn_reflns_number 13361
_diffrn_reflns_point_group_measured_fraction_full 0.995
_diffrn_reflns_point_group_measured_fraction_max 0.995
_diffrn_reflns_theta_full 23.256
_diffrn_reflns_theta_max 23.256
_diffrn_reflns_theta_min 1.767
_exptl_absorpt_coefficient_mu 4.741
_exptl_absorpt_correction_T_max 0.757
_exptl_absorpt_correction_T_min 0.480
_exptl_absorpt_correction_type multi-scan
_exptl_absorpt_process_details 'BRUKER SADABS'
_exptl_crystal_colour 'dark brown'
_exptl_crystal_density_diffrn 1.877
_exptl_crystal_description block
_exptl_crystal_F_000 925
_exptl_crystal_size_max 0.21
_exptl_crystal_size_mid 0.12
_exptl_crystal_size_min 0.05
_refine_diff_density_max 1.223
_refine_diff_density_min -0.664
_refine_diff_density_rms 0.159
_refine_ls_extinction_coef 0.0032(10)
_refine_ls_extinction_expression Fc^*^=kFc[1+0.001xFc^2^\l^3^/sin(2\q)]^-1/4^
_refine_ls_extinction_method 'SHELXL-2014/7 (Sheldrick 2014'
_refine_ls_goodness_of_fit_ref 1.012
_refine_ls_hydrogen_treatment constr
_refine_ls_matrix_type full
_refine_ls_number_parameters 417
_refine_ls_number_reflns 4808
_refine_ls_number_restraints 21
_refine_ls_restrained_S_all 1.010
_refine_ls_R_factor_all 0.2185
_refine_ls_R_factor_gt 0.0943
_refine_ls_shift/su_max 0.002
_refine_ls_shift/su_mean 0.000
_refine_ls_structure_factor_coef Fsqd
_refine_ls_weighting_details 'w=1/[\s^2^(Fo^2^)+(0.1248P)^2^+5.3412P] where P=(Fo^2^+2Fc^2^)/3'
_refine_ls_weighting_scheme calc
_refine_ls_wR_factor_gt 0.2163
_refine_ls_wR_factor_ref 0.2793
_reflns_Friedel_coverage 0.000
_reflns_Friedel_fraction_full .
_reflns_Friedel_fraction_max .
_reflns_number_gt 2093
_reflns_number_total 4808
_reflns_threshold_expression 'I > 2\s(I)'
_cod_data_source_file ICA-2018-483-211.cif
_cod_data_source_block shelx
_cod_depositor_comments
;
The following automatic conversions were performed:

data item '_exptl_absorpt_correction_type' value 'MULTI-SCAN' was
changed to 'multi-scan' in accordance with the built-in table derived
from the CIF Core dictionary named 'cif_core.dic' version 2.4.5 last
updated on 2014-11-21.

Automatic conversion script
Id: cif_fix_values 8369 2020-08-20 11:38:08Z andrius 
;
_cod_original_formula_sum 'C21 H20 Br3 Mn3 N3.50 O14'
_cod_database_code 1563840
_shelx_shelxl_version_number 2014/7
_shelx_space_group_comment
;
The symmetry employed for this shelxl refinement is uniquely defined
by the following loop, which should always be used as a source of
symmetry information in preference to the above space-group names.
They are only intended as comments.
;

loop_
_space_group_symop_operation_xyz
'x, y, z'
'-x, -y, -z'

loop_
_atom_site_label
_atom_site_type_symbol
_atom_site_fract_x
_atom_site_fract_y
_atom_site_fract_z
_atom_site_U_iso_or_equiv
_atom_site_adp_type
_atom_site_occupancy
_atom_site_site_symmetry_order
_atom_site_calc_flag
_atom_site_refinement_flags_posn
_atom_site_refinement_flags_adp
_atom_site_refinement_flags_occupancy
_atom_site_disorder_assembly
_atom_site_disorder_group
Br1 Br 0.6611(4) 0.87319(16) -0.00071(16) 0.0968(10) Uani 1 1 d . . . . .
Br2 Br 0.8322(3) 0.10374(16) 0.94922(15) 0.0826(9) Uani 1 1 d . . . . .
Br3 Br -0.2296(3) -0.0456(2) 0.18986(17) 0.1106(12) Uani 1 1 d . . . . .
Mn1 Mn 0.4442(4) 0.38182(19) 0.2689(2) 0.0632(11) Uani 1 1 d . . . . .
Mn2 Mn 0.5683(4) 0.31467(19) 0.47522(19) 0.0601(10) Uani 1 1 d . . . . .
Mn3 Mn 0.3526(3) 0.17686(18) 0.40064(18) 0.0461(8) Uani 1 1 d . . . . .
N1 N 0.562(2) 0.4728(11) 0.3179(11) 0.064(5) Uani 1 1 d . . . . .
N2 N 0.5057(15) 0.1886(9) 0.5577(9) 0.038(4) Uani 1 1 d . . . . .
N3 N 0.3093(17) 0.2111(9) 0.2692(9) 0.046(4) Uani 1 1 d . . . . .
O1 O 0.4229(19) 0.4767(9) 0.1571(9) 0.091(5) Uani 1 1 d . . . . .
O2 O 0.6098(19) 0.4416(8) 0.4045(8) 0.077(5) Uani 1 1 d . . . . .
O3 O 0.6786(18) 0.3375(9) 0.5679(9) 0.081(5) Uani 1 1 d . . . . .
O4 O 0.3950(14) 0.1398(8) 0.5274(7) 0.048(3) Uani 1 1 d . . . . .
O5 O 0.2436(14) 0.0646(8) 0.4208(7) 0.053(3) Uani 1 1 d . . . . .
O6 O 0.3792(18) 0.2871(9) 0.2144(8) 0.076(4) Uani 1 1 d . . . . .
O7 O 0.4709(13) 0.2866(7) 0.3797(7) 0.043(3) Uani 1 1 d . . . . .
O1W O 0.724(2) 0.3090(12) 0.2365(12) 0.124(6) Uani 1 1 d . . . . .
H11W H 0.7828 0.3418 0.1944 0.185 Uiso 1 1 d . U . . .
H12W H 0.7390 0.2479 0.2305 0.185 Uiso 1 1 d . U . . .
O2W O 0.8035(17) 0.2327(10) 0.4181(10) 0.086(4) Uani 1 1 d . . . . .
H21W H 0.8092 0.1675 0.4263 0.129 Uiso 1 1 d . U . . .
H22W H 0.9056 0.2420 0.4143 0.129 Uiso 1 1 d . U . . .
O3W O 0.5969(15) 0.0767(8) 0.3918(9) 0.072(4) Uani 1 1 d . . . . .
H31W H 0.6227 0.0756 0.3373 0.108 Uiso 1 1 d . U . . .
H32W H 0.6184 0.0149 0.4233 0.108 Uiso 1 1 d . U . . .
O4W O 0.336(2) 0.4055(11) 0.5130(12) 0.119(7) Uani 1 1 d . . . . .
H41W H 0.2342 0.4086 0.4984 0.179 Uiso 1 1 d . U . . .
H42W H 0.3333 0.4505 0.5425 0.179 Uiso 1 1 d . U . . .
C1 C 0.482(2) 0.5637(12) 0.1225(13) 0.060(6) Uani 1 1 d . . . . .
C2 C 0.453(3) 0.6151(14) 0.0333(13) 0.081(7) Uani 1 1 d . . . . .
H2 H 0.3973 0.5872 -0.0026 0.098 Uiso 1 1 calc R U . . .
C3 C 0.507(3) 0.7077(14) -0.0039(12) 0.084(8) Uani 1 1 d . . . . .
H3 H 0.4871 0.7421 -0.0639 0.101 Uiso 1 1 calc R U . . .
C4 C 0.589(2) 0.7467(14) 0.0513(14) 0.061(6) Uani 1 1 d . . . . .
C5 C 0.618(3) 0.6987(13) 0.1398(15) 0.073(7) Uani 1 1 d . . . . .
H5 H 0.6747 0.7273 0.1749 0.087 Uiso 1 1 calc R U . . .
C6 C 0.562(2) 0.6050(12) 0.1786(15) 0.062(6) Uani 1 1 d . . . . .
C7 C 0.599(3) 0.5594(14) 0.2683(14) 0.075(7) Uani 1 1 d . . . . .
H7 H 0.6581 0.5940 0.2968 0.090 Uiso 1 1 calc R U . . .
C8 C 0.710(3) 0.2838(13) 0.6512(14) 0.066(6) Uani 1 1 d . . . . .
C9 C 0.811(3) 0.3186(14) 0.7061(14) 0.076(7) Uani 1 1 d . . . . .
H9 H 0.8536 0.3784 0.6825 0.091 Uiso 1 1 calc R U . . .
C10 C 0.845(3) 0.2649(13) 0.7919(14) 0.076(7) Uani 1 1 d . . . . .
H10 H 0.9128 0.2887 0.8256 0.092 Uiso 1 1 calc R U . . .
C11 C 0.784(2) 0.1754(14) 0.8321(13) 0.063(6) Uani 1 1 d . . . . .
C12 C 0.684(2) 0.1404(13) 0.7778(13) 0.052(5) Uani 1 1 d . . . . .
H12 H 0.6459 0.0793 0.8018 0.062 Uiso 1 1 calc R U . . .
C13 C 0.643(2) 0.1941(12) 0.6909(12) 0.045(5) Uani 1 1 d . . . . .
C14 C 0.5432(19) 0.1522(11) 0.6393(12) 0.037(4) Uani 1 1 d . U . . .
H14 H 0.5035 0.0931 0.6693 0.044 Uiso 1 1 calc R U . . .
C15 C 0.1372(19) 0.0451(12) 0.3659(13) 0.043(5) Uani 1 1 d . . . . .
C16 C 0.049(2) -0.0356(12) 0.4023(13) 0.056(5) Uani 1 1 d . . . . .
H16 H 0.0645 -0.0718 0.4622 0.068 Uiso 1 1 calc R U . . .
C17 C -0.060(2) -0.0616(13) 0.3501(14) 0.055(5) Uani 1 1 d . . . . .
H17 H -0.1203 -0.1136 0.3753 0.066 Uiso 1 1 calc R U . . .
C18 C -0.081(2) -0.0108(16) 0.2614(14) 0.064(6) Uani 1 1 d . . . . .
C19 C 0.004(2) 0.0656(14) 0.2236(13) 0.059(6) Uani 1 1 d . . . . .
H19 H -0.0112 0.0999 0.1632 0.071 Uiso 1 1 calc R U . . .
C20 C 0.115(2) 0.0930(13) 0.2766(12) 0.055(5) Uani 1 1 d . . . . .
C21 C 0.207(2) 0.1750(12) 0.2300(12) 0.056(5) Uani 1 1 d . . . . .
H21 H 0.1911 0.2021 0.1685 0.067 Uiso 1 1 calc R U . . .
O11 O 0.193(2) 0.4296(11) 0.3048(13) 0.113(6) Uani 1 1 d D . . . .
O12 O 0.1203(17) 0.2834(11) 0.4096(11) 0.089(5) Uani 1 1 d D . . . .
O13 O -0.012(7) 0.436(4) 0.402(4) 0.23(2) Uani 0.5 1 d D U P . .
N4 N 0.105(5) 0.379(2) 0.3682(19) 0.077(10) Uani 0.5 1 d D U P . .
O5W O 0.166(5) 0.433(3) 0.048(3) 0.171(18) Uani 0.5 1 d . . P . .

loop_
_atom_site_aniso_label
_atom_site_aniso_U_11
_atom_site_aniso_U_22
_atom_site_aniso_U_33
_atom_site_aniso_U_23
_atom_site_aniso_U_13
_atom_site_aniso_U_12
Br1 0.163(3) 0.0697(15) 0.0679(17) -0.0052(12) 0.0010(17) -0.0692(16)
Br2 0.113(2) 0.0771(15) 0.0581(16) -0.0012(12) -0.0270(14) -0.0385(13)
Br3 0.109(2) 0.182(3) 0.0703(19) -0.0429(18) 0.0025(16) -0.093(2)
Mn1 0.103(3) 0.0412(16) 0.051(2) -0.0053(14) -0.0118(18) -0.0345(16)
Mn2 0.094(3) 0.0412(16) 0.050(2) -0.0072(14) -0.0121(18) -0.0297(16)
Mn3 0.0578(19) 0.0398(15) 0.0461(19) -0.0139(13) 0.0013(15) -0.0196(13)
N1 0.090(13) 0.045(9) 0.063(13) -0.011(9) 0.001(10) -0.032(9)
N2 0.039(9) 0.034(7) 0.043(10) -0.016(7) -0.001(8) -0.003(6)
N3 0.067(11) 0.044(8) 0.038(9) -0.029(7) 0.013(8) -0.015(8)
O1 0.160(15) 0.053(8) 0.062(10) 0.006(7) -0.037(10) -0.054(9)
O2 0.152(14) 0.051(8) 0.028(8) 0.007(6) -0.016(8) -0.044(8)
O3 0.130(13) 0.066(9) 0.055(10) 0.005(7) -0.023(9) -0.066(9)
O4 0.070(9) 0.061(7) 0.028(7) -0.022(6) 0.006(6) -0.035(6)
O5 0.075(9) 0.052(7) 0.039(8) -0.007(6) -0.006(7) -0.036(7)
O6 0.139(13) 0.060(8) 0.045(8) -0.008(7) 0.016(8) -0.072(9)
O7 0.055(8) 0.034(6) 0.044(8) -0.013(5) 0.014(6) -0.018(5)
O1W 0.144(16) 0.105(13) 0.120(16) -0.033(11) 0.017(13) -0.012(11)
O2W 0.082(11) 0.091(10) 0.094(12) -0.034(9) 0.020(9) -0.031(8)
O3W 0.062(9) 0.052(8) 0.099(12) -0.021(7) 0.014(8) -0.004(7)
O4W 0.134(15) 0.092(11) 0.147(17) -0.067(11) -0.049(13) 0.006(10)
C1 0.094(16) 0.031(10) 0.055(14) -0.004(10) 0.001(12) -0.026(10)
C2 0.15(2) 0.062(13) 0.035(13) 0.006(11) -0.017(13) -0.057(14)
C3 0.16(2) 0.071(14) 0.022(12) 0.010(10) -0.015(13) -0.056(15)
C4 0.073(16) 0.064(13) 0.055(15) -0.023(12) 0.021(12) -0.031(11)
C5 0.096(18) 0.040(11) 0.082(18) 0.002(11) -0.028(14) -0.030(11)
C6 0.081(16) 0.029(10) 0.077(17) -0.016(11) -0.003(13) -0.010(10)
C7 0.110(19) 0.058(13) 0.060(16) -0.004(12) -0.020(14) -0.041(12)
C8 0.104(18) 0.046(11) 0.053(15) -0.011(11) -0.015(13) -0.027(11)
C9 0.114(19) 0.052(12) 0.068(16) -0.004(11) -0.034(14) -0.045(12)
C10 0.108(19) 0.059(13) 0.063(16) 0.007(11) -0.052(14) -0.043(12)
C11 0.069(15) 0.064(13) 0.065(15) -0.024(11) -0.002(12) -0.024(11)
C12 0.055(13) 0.051(11) 0.058(14) -0.027(10) -0.009(11) -0.012(9)
C13 0.042(12) 0.043(10) 0.051(13) -0.010(9) -0.008(10) -0.014(9)
C14 0.032(8) 0.042(7) 0.039(8) -0.016(7) 0.008(7) -0.006(6)
C15 0.025(11) 0.056(11) 0.056(14) -0.030(10) 0.008(10) -0.010(8)
C16 0.071(15) 0.051(11) 0.050(13) -0.010(10) 0.003(11) -0.022(10)
C17 0.039(12) 0.070(13) 0.074(16) -0.036(12) 0.009(11) -0.035(10)
C18 0.068(15) 0.096(16) 0.043(14) -0.038(13) -0.001(12) -0.024(13)
C19 0.081(16) 0.072(13) 0.038(12) -0.024(10) -0.004(11) -0.031(12)
C20 0.088(16) 0.050(11) 0.028(12) -0.008(9) -0.002(11) -0.019(11)
C21 0.092(16) 0.051(11) 0.031(12) -0.013(9) -0.002(11) -0.027(11)
O11 0.122(15) 0.061(10) 0.152(17) -0.017(10) 0.008(12) -0.023(9)
O12 0.082(11) 0.075(10) 0.110(13) -0.031(9) -0.013(10) 0.002(8)
O13 0.21(3) 0.22(3) 0.25(3) -0.045(19) 0.026(19) -0.047(19)
N4 0.075(14) 0.078(13) 0.082(14) -0.024(10) 0.003(9) -0.017(10)
O5W 0.15(4) 0.14(3) 0.17(4) 0.04(3) -0.02(3) -0.03(3)

loop_
_atom_type_symbol
_atom_type_description
_atom_type_scat_dispersion_real
_atom_type_scat_dispersion_imag
_atom_type_scat_source
C C 0.0033 0.0016 'International Tables Vol C Tables 4.2.6.8 and 6.1.1.4'
H H 0.0000 0.0000 'International Tables Vol C Tables 4.2.6.8 and 6.1.1.4'
N N 0.0061 0.0033 'International Tables Vol C Tables 4.2.6.8 and 6.1.1.4'
O O 0.0106 0.0060 'International Tables Vol C Tables 4.2.6.8 and 6.1.1.4'
Br Br -0.2901 2.4595 'International Tables Vol C Tables 4.2.6.8 and 6.1.1.4'
Mn Mn 0.3368 0.7283 'International Tables Vol C Tables 4.2.6.8 and 6.1.1.4'

loop_
_geom_angle_atom_site_label_1
_geom_angle_atom_site_label_2
_geom_angle_atom_site_label_3
_geom_angle
_geom_angle_site_symmetry_1
_geom_angle_site_symmetry_3
O7 Mn1 O1 178.6(7) . .
O7 Mn1 O6 91.9(5) . .
O1 Mn1 O6 88.3(5) . .
O7 Mn1 N1 88.9(6) . .
O1 Mn1 N1 90.6(6) . .
O6 Mn1 N1 167.7(7) . .
O7 Mn1 O11 89.0(6) . .
O1 Mn1 O11 92.4(7) . .
O6 Mn1 O11 92.0(6) . .
N1 Mn1 O11 100.3(6) . .
O7 Mn1 O1W 86.1(5) . .
O1 Mn1 O1W 92.5(7) . .
O6 Mn1 O1W 84.3(6) . .
N1 Mn1 O1W 83.5(6) . .
O11 Mn1 O1W 173.8(6) . .
O7 Mn1 Mn3 31.5(3) . .
O1 Mn1 Mn3 149.2(4) . .
O6 Mn1 Mn3 63.2(4) . .
N1 Mn1 Mn3 119.7(5) . .
O11 Mn1 Mn3 77.9(4) . .
O1W Mn1 Mn3 95.9(4) . .
O7 Mn1 Mn2 29.8(3) . .
O1 Mn1 Mn2 149.7(4) . .
O6 Mn1 Mn2 121.2(4) . .
N1 Mn1 Mn2 59.1(5) . .
O11 Mn1 Mn2 92.7(5) . .
O1W Mn1 Mn2 85.0(4) . .
Mn3 Mn1 Mn2 60.75(8) . .
O3 Mn2 O7 176.0(6) . .
O3 Mn2 O2 87.6(5) . .
O7 Mn2 O2 92.7(5) . .
O3 Mn2 N2 90.4(5) . .
O7 Mn2 N2 89.7(5) . .
O2 Mn2 N2 173.5(6) . .
O3 Mn2 O4W 89.4(6) . .
O7 Mn2 O4W 94.7(5) . .
O2 Mn2 O4W 84.1(7) . .
N2 Mn2 O4W 89.8(6) . .
O3 Mn2 O2W 95.0(6) . .
O7 Mn2 O2W 81.0(5) . .
O2 Mn2 O2W 90.7(6) . .
N2 Mn2 O2W 95.6(5) . .
O4W Mn2 O2W 173.1(6) . .
O3 Mn2 Mn1 150.6(4) . .
O7 Mn2 Mn1 29.6(3) . .
O2 Mn2 Mn1 63.1(4) . .
N2 Mn2 Mn1 119.0(4) . .
O4W Mn2 Mn1 89.8(4) . .
O2W Mn2 Mn1 83.8(4) . .
O5 Mn3 O7 177.6(5) . .
O5 Mn3 O4 87.5(4) . .
O7 Mn3 O4 92.4(4) . .
O5 Mn3 N3 91.1(5) . .
O7 Mn3 N3 88.9(5) . .
O4 Mn3 N3 178.3(5) . .
O5 Mn3 O12 93.2(5) . .
O7 Mn3 O12 89.2(5) . .
O4 Mn3 O12 93.8(5) . .
N3 Mn3 O12 87.2(6) . .
O5 Mn3 O3W 90.3(5) . .
O7 Mn3 O3W 87.3(4) . .
O4 Mn3 O3W 85.6(5) . .
N3 Mn3 O3W 93.4(5) . .
O12 Mn3 O3W 176.4(5) . .
O5 Mn3 Mn1 149.6(3) . .
O7 Mn3 Mn1 30.9(3) . .
O4 Mn3 Mn1 122.3(3) . .
N3 Mn3 Mn1 59.2(4) . .
O12 Mn3 Mn1 80.2(4) . .
O3W Mn3 Mn1 97.1(3) . .
C7 N1 O2 118.4(14) . .
C7 N1 Mn1 123.0(14) . .
O2 N1 Mn1 118.5(10) . .
C14 N2 O4 114.0(13) . .
C14 N2 Mn2 127.0(11) . .
O4 N2 Mn2 118.6(10) . .
C21 N3 O6 114.7(14) . .
C21 N3 Mn3 126.6(13) . .
O6 N3 Mn3 118.4(9) . .
C1 O1 Mn1 133.4(12) . .
N1 O2 Mn2 119.3(9) . .
C8 O3 Mn2 132.1(11) . .
N2 O4 Mn3 117.4(9) . .
C15 O5 Mn3 128.1(10) . .
N3 O6 Mn1 116.1(10) . .
Mn1 O7 Mn2 120.5(5) . .
Mn1 O7 Mn3 117.6(5) . .
Mn2 O7 Mn3 120.2(6) . .
Mn1 O1W H11W 121.9 . .
Mn1 O1W H12W 117.6 . .
H11W O1W H12W 104.5 . .
Mn2 O2W H21W 116.0 . .
Mn2 O2W H22W 132.3 . .
H21W O2W H22W 104.1 . .
Mn3 O3W H31W 112.8 . .
Mn3 O3W H32W 122.4 . .
H31W O3W H32W 105.5 . .
Mn2 O4W H41W 130.1 . .
Mn2 O4W H42W 125.1 . .
H41W O4W H42W 104.6 . .
O1 C1 C2 119.9(16) . .
O1 C1 C6 119.5(17) . .
C2 C1 C6 120.5(16) . .
C1 C2 C3 121.4(17) . .
C1 C2 H2 119.3 . .
C3 C2 H2 119.3 . .
C4 C3 C2 117.8(18) . .
C4 C3 H3 121.1 . .
C2 C3 H3 121.1 . .
C5 C4 C3 122.5(17) . .
C5 C4 Br1 120.4(14) . .
C3 C4 Br1 117.1(16) . .
C4 C5 C6 120.0(18) . .
C4 C5 H5 120.0 . .
C6 C5 H5 120.0 . .
C7 C6 C1 125.4(17) . .
C7 C6 C5 116.7(18) . .
C1 C6 C5 117.8(19) . .
N1 C7 C6 127.6(17) . .
N1 C7 H7 116.2 . .
C6 C7 H7 116.2 . .
O3 C8 C13 122.9(16) . .
O3 C8 C9 119.1(17) . .
C13 C8 C9 118.0(18) . .
C10 C9 C8 120.4(17) . .
C10 C9 H9 119.8 . .
C8 C9 H9 119.8 . .
C9 C10 C11 122.9(16) . .
C9 C10 H10 118.5 . .
C11 C10 H10 118.5 . .
C10 C11 C12 116.9(18) . .
C10 C11 Br2 122.1(13) . .
C12 C11 Br2 121.0(14) . .
C13 C12 C11 122.0(17) . .
C13 C12 H12 119.0 . .
C11 C12 H12 119.0 . .
C12 C13 C8 119.7(15) . .
C12 C13 C14 118.6(15) . .
C8 C13 C14 121.4(16) . .
N2 C14 C13 125.8(16) . .
N2 C14 H14 117.1 . .
C13 C14 H14 117.1 . .
O5 C15 C20 125.5(15) . .
O5 C15 C16 117.2(16) . .
C20 C15 C16 117.2(15) . .
C17 C16 C15 120.8(17) . .
C17 C16 H16 119.6 . .
C15 C16 H16 119.6 . .
C18 C17 C16 120.0(17) . .
C18 C17 H17 120.0 . .
C16 C17 H17 120.0 . .
C19 C18 C17 121.0(17) . .
C19 C18 Br3 118.8(16) . .
C17 C18 Br3 120.2(15) . .
C18 C19 C20 119.4(18) . .
C18 C19 H19 120.3 . .
C20 C19 H19 120.3 . .
C15 C20 C19 121.6(17) . .
C15 C20 C21 121.9(15) . .
C19 C20 C21 116.5(16) . .
N3 C21 C20 124.2(16) . .
N3 C21 H21 117.9 . .
C20 C21 H21 117.9 . .
N4 O11 Mn1 127(2) . .
N4 O12 Mn3 121(2) . .
O12 N4 O11 131(3) . .
O12 N4 O13 113(3) . .
O11 N4 O13 115(3) . .

loop_
_geom_bond_atom_site_label_1
_geom_bond_atom_site_label_2
_geom_bond_distance
_geom_bond_site_symmetry_2
Br1 C4 1.901(18) .
Br2 C11 1.84(2) .
Br3 C18 1.885(17) .
Mn1 O7 1.857(11) .
Mn1 O1 1.864(13) .
Mn1 O6 1.894(11) .
Mn1 N1 2.021(14) .
Mn1 O11 2.168(18) .
Mn1 O1W 2.449(18) .
Mn1 Mn3 3.204(4) .
Mn1 Mn2 3.234(4) .
Mn2 O3 1.851(12) .
Mn2 O7 1.867(10) .
Mn2 O2 1.883(11) .
Mn2 N2 1.998(13) .
Mn2 O4W 2.260(17) .
Mn2 O2W 2.349(15) .
Mn3 O5 1.871(10) .
Mn3 O7 1.888(10) .
Mn3 O4 1.920(10) .
Mn3 N3 1.993(14) .
Mn3 O12 2.243(14) .
Mn3 O3W 2.272(12) .
N1 C7 1.32(2) .
N1 O2 1.346(17) .
N2 C14 1.257(18) .
N2 O4 1.385(14) .
N3 C21 1.290(18) .
N3 O6 1.358(17) .
O1 C1 1.343(19) .
O3 C8 1.31(2) .
O5 C15 1.350(17) .
O1W H11W 0.8693 .
O1W H12W 0.8663 .
O2W H21W 0.8721 .
O2W H22W 0.8687 .
O3W H31W 0.8666 .
O3W H32W 0.8582 .
O4W H41W 0.8706 .
O4W H42W 0.8641 .
C1 C2 1.38(2) .
C1 C6 1.40(2) .
C2 C3 1.39(2) .
C2 H2 0.9300 .
C3 C4 1.38(2) .
C3 H3 0.9300 .
C4 C5 1.36(2) .
C5 C6 1.42(2) .
C5 H5 0.9300 .
C6 C7 1.39(2) .
C7 H7 0.9300 .
C8 C13 1.42(2) .
C8 C9 1.43(2) .
C9 C10 1.35(2) .
C9 H9 0.9300 .
C10 C11 1.40(2) .
C10 H10 0.9300 .
C11 C12 1.42(2) .
C12 C13 1.38(2) .
C12 H12 0.9300 .
C13 C14 1.45(2) .
C14 H14 0.9300 .
C15 C20 1.37(2) .
C15 C16 1.41(2) .
C16 C17 1.38(2) .
C16 H16 0.9300 .
C17 C18 1.37(2) .
C17 H17 0.9300 .
C18 C19 1.35(2) .
C19 C20 1.41(2) .
C19 H19 0.9300 .
C20 C21 1.48(2) .
C21 H21 0.9300 .
O11 N4 1.31(2) .
O12 N4 1.30(2) .
O13 N4 1.33(2) .

loop_
_geom_torsion_atom_site_label_1
_geom_torsion_atom_site_label_2
_geom_torsion_atom_site_label_3
_geom_torsion_atom_site_label_4
_geom_torsion
_geom_torsion_site_symmetry_1
_geom_torsion_site_symmetry_2
_geom_torsion_site_symmetry_3
_geom_torsion_site_symmetry_4
O6 Mn1 O1 C1 -161(2) . . . .
N1 Mn1 O1 C1 7(2) . . . .
O11 Mn1 O1 C1 107(2) . . . .
O1W Mn1 O1 C1 -76(2) . . . .
Mn3 Mn1 O1 C1 177.7(14) . . . .
Mn2 Mn1 O1 C1 8(3) . . . .
C7 N1 O2 Mn2 -176.6(15) . . . .
Mn1 N1 O2 Mn2 0.9(19) . . . .
O3 Mn2 O2 N1 177.0(14) . . . .
O7 Mn2 O2 N1 1.1(14) . . . .
O4W Mn2 O2 N1 -93.4(14) . . . .
O2W Mn2 O2 N1 82.1(14) . . . .
Mn1 Mn2 O2 N1 -0.6(12) . . . .
O2 Mn2 O3 C8 179(2) . . . .
N2 Mn2 O3 C8 5(2) . . . .
O4W Mn2 O3 C8 95(2) . . . .
O2W Mn2 O3 C8 -91(2) . . . .
Mn1 Mn2 O3 C8 -176.8(15) . . . .
C14 N2 O4 Mn3 -171.6(11) . . . .
Mn2 N2 O4 Mn3 15.1(13) . . . .
O4 Mn3 O5 C15 163.0(14) . . . .
N3 Mn3 O5 C15 -18.0(14) . . . .
O12 Mn3 O5 C15 69.3(14) . . . .
O3W Mn3 O5 C15 -111.4(14) . . . .
Mn1 Mn3 O5 C15 -6.8(19) . . . .
C21 N3 O6 Mn1 152.2(12) . . . .
Mn3 N3 O6 Mn1 -21.4(16) . . . .
O7 Mn1 O6 N3 26.5(12) . . . .
O1 Mn1 O6 N3 -154.9(13) . . . .
N1 Mn1 O6 N3 120(3) . . . .
O11 Mn1 O6 N3 -62.5(13) . . . .
O1W Mn1 O6 N3 112.4(12) . . . .
Mn3 Mn1 O6 N3 12.9(10) . . . .
Mn2 Mn1 O6 N3 31.8(14) . . . .
O6 Mn1 O7 Mn2 170.9(7) . . . .
N1 Mn1 O7 Mn2 3.1(8) . . . .
O11 Mn1 O7 Mn2 -97.2(7) . . . .
O1W Mn1 O7 Mn2 86.7(7) . . . .
Mn3 Mn1 O7 Mn2 -165.4(11) . . . .
O6 Mn1 O7 Mn3 -23.7(7) . . . .
N1 Mn1 O7 Mn3 168.5(7) . . . .
O11 Mn1 O7 Mn3 68.2(7) . . . .
O1W Mn1 O7 Mn3 -107.9(7) . . . .
Mn2 Mn1 O7 Mn3 165.4(11) . . . .
O2 Mn2 O7 Mn1 -2.9(8) . . . .
N2 Mn2 O7 Mn1 171.1(7) . . . .
O4W Mn2 O7 Mn1 81.4(8) . . . .
O2W Mn2 O7 Mn1 -93.2(7) . . . .
O2 Mn2 O7 Mn3 -168.0(7) . . . .
N2 Mn2 O7 Mn3 6.0(7) . . . .
O4W Mn2 O7 Mn3 -83.7(7) . . . .
O2W Mn2 O7 Mn3 101.7(7) . . . .
Mn1 Mn2 O7 Mn3 -165.1(12) . . . .
O4 Mn3 O7 Mn1 -166.0(6) . . . .
N3 Mn3 O7 Mn1 15.0(7) . . . .
O12 Mn3 O7 Mn1 -72.1(7) . . . .
O3W Mn3 O7 Mn1 108.5(7) . . . .
O4 Mn3 O7 Mn2 -0.5(7) . . . .
N3 Mn3 O7 Mn2 -179.5(7) . . . .
O12 Mn3 O7 Mn2 93.3(7) . . . .
O3W Mn3 O7 Mn2 -86.0(7) . . . .
Mn1 Mn3 O7 Mn2 165.5(11) . . . .
Mn1 O1 C1 C2 175.4(16) . . . .
Mn1 O1 C1 C6 -9(3) . . . .
O1 C1 C2 C3 177(2) . . . .
C6 C1 C2 C3 2(4) . . . .
C1 C2 C3 C4 0(4) . . . .
C2 C3 C4 C5 -1(3) . . . .
C2 C3 C4 Br1 -179.9(18) . . . .
C3 C4 C5 C6 0(3) . . . .
Br1 C4 C5 C6 178.9(15) . . . .
O1 C1 C6 C7 6(3) . . . .
C2 C1 C6 C7 -179(2) . . . .
O1 C1 C6 C5 -178.3(19) . . . .
C2 C1 C6 C5 -3(3) . . . .
C4 C5 C6 C7 178(2) . . . .
C4 C5 C6 C1 2(3) . . . .
O2 N1 C7 C6 -180(2) . . . .
Mn1 N1 C7 C6 3(3) . . . .
C1 C6 C7 N1 -3(4) . . . .
C5 C6 C7 N1 -179(2) . . . .
Mn2 O3 C8 C13 -7(3) . . . .
Mn2 O3 C8 C9 175.2(15) . . . .
O3 C8 C9 C10 180(2) . . . .
C13 C8 C9 C10 2(3) . . . .
C8 C9 C10 C11 -1(4) . . . .
C9 C10 C11 C12 1(3) . . . .
C9 C10 C11 Br2 -179.9(18) . . . .
C10 C11 C12 C13 -3(3) . . . .
Br2 C11 C12 C13 178.2(15) . . . .
C11 C12 C13 C8 4(3) . . . .
C11 C12 C13 C14 178.8(16) . . . .
O3 C8 C13 C12 178.5(19) . . . .
C9 C8 C13 C12 -4(3) . . . .
O3 C8 C13 C14 4(3) . . . .
C9 C8 C13 C14 -178.2(17) . . . .
O4 N2 C14 C13 -173.5(14) . . . .
Mn2 N2 C14 C13 -1(2) . . . .
C12 C13 C14 N2 -174.6(16) . . . .
C8 C13 C14 N2 0(3) . . . .
Mn3 O5 C15 C20 15(2) . . . .
Mn3 O5 C15 C16 -169.1(12) . . . .
O5 C15 C16 C17 -178.9(16) . . . .
C20 C15 C16 C17 -3(3) . . . .
C15 C16 C17 C18 2(3) . . . .
C16 C17 C18 C19 -1(3) . . . .
C16 C17 C18 Br3 -179.9(13) . . . .
C17 C18 C19 C20 0(3) . . . .
Br3 C18 C19 C20 179.5(14) . . . .
O5 C15 C20 C19 178.2(16) . . . .
C16 C15 C20 C19 2(3) . . . .
O5 C15 C20 C21 -1(3) . . . .
C16 C15 C20 C21 -176.7(17) . . . .
C18 C19 C20 C15 -1(3) . . . .
C18 C19 C20 C21 177.9(18) . . . .
O6 N3 C21 C20 -179.0(16) . . . .
Mn3 N3 C21 C20 -6(3) . . . .
C15 C20 C21 N3 -3(3) . . . .
C19 C20 C21 N3 177.7(17) . . . .
Mn3 O12 N4 O11 14(5) . . . .
Mn3 O12 N4 O13 -159(3) . . . .
Mn1 O11 N4 O12 -20(5) . . . .
Mn1 O11 N4 O13 153(3) . . . .
